data_7219463
loop_
_publ_author_name
'Hao, Jin-ming'
'Yu, Bao-yi'
'Van Hecke, Kristof'
'Cui, Guang-hua'

_publ_section_title
;
 A series of d10metal coordination polymers based on a flexible
 bis(2-methylbenzimidazole) ligand and different carboxylates: synthesis,
 structures, photoluminescence and catalytic properties
;
_journal_issue 11
_journal_name_full CrystEngComm
_journal_page_first 2279
_journal_paper_doi 10.1039/C4CE02090A
_journal_volume 17
_journal_year 2015
_chemical_formula_sum 'C40 H35 N4 O8 Zn2'
_chemical_formula_weight 830.46
_chemical_name_systematic
; 
 ? 
;
_space_group_IT_number 14
_symmetry_cell_setting monoclinic
_symmetry_space_group_name_Hall '-P 2yn'
_symmetry_space_group_name_H-M 'P 1 21/n 1'
_atom_sites_solution_hydrogens geom
_atom_sites_solution_primary direct
_atom_sites_solution_secondary difmap
_audit_creation_method SHELXL-97
_audit_update_record
;
2015-01-28 deposited with the CCDC.
2015-01-30 downloaded from the CCDC.
;
_cell_angle_alpha 90.00
_cell_angle_beta 112.7790(10)
_cell_angle_gamma 90.00
_cell_formula_units_Z 4
_cell_length_a 13.8342(9)
_cell_length_b 20.8728(13)
_cell_length_c 14.2205(9)
_cell_measurement_reflns_used 2018
_cell_measurement_temperature 296(2)
_cell_measurement_theta_max 19.62
_cell_measurement_theta_min 2.56
_cell_volume 3786.0(4)
_computing_cell_refinement 'SAINT (Bruker, 1999)'
_computing_data_collection 'SMART (Bruker, 1998)'
_computing_data_reduction SAINT
_computing_molecular_graphics 'SHELXTL  (Bruker, 1999)'
_computing_publication_material SHELXTL
_computing_structure_refinement 'SHELXL97 (Sheldrick, 2008)'
_computing_structure_solution 'SHELXS97 (Sheldrick, 2008)'
_diffrn_ambient_temperature 296(2)
_diffrn_measured_fraction_theta_full 0.998
_diffrn_measured_fraction_theta_max 0.998
_diffrn_measurement_device_type 'Bruker SMART CCD area-detector'
_diffrn_measurement_method '\f and \w scans'
_diffrn_radiation_monochromator graphite
_diffrn_radiation_source 'fine--focus sealed tube'
_diffrn_radiation_type MoK\a
_diffrn_radiation_wavelength 0.71073
_diffrn_reflns_av_R_equivalents 0.0456
_diffrn_reflns_av_sigmaI/netI 0.0464
_diffrn_reflns_limit_h_max 17
_diffrn_reflns_limit_h_min -17
_diffrn_reflns_limit_k_max 27
_diffrn_reflns_limit_k_min -26
_diffrn_reflns_limit_l_max 18
_diffrn_reflns_limit_l_min -18
_diffrn_reflns_number 34662
_diffrn_reflns_theta_full 27.50
_diffrn_reflns_theta_max 27.50
_diffrn_reflns_theta_min 2.00
_exptl_absorpt_coefficient_mu 1.325
_exptl_absorpt_correction_T_max 0.7652
_exptl_absorpt_correction_T_min 0.7128
_exptl_absorpt_correction_type multi-scan
_exptl_absorpt_process_details '(<i>SADABS</i>; Sheldrick, 1996)'
_exptl_crystal_colour colourless
_exptl_crystal_density_diffrn 1.457
_exptl_crystal_density_method 'not measured'
_exptl_crystal_description block
_exptl_crystal_F_000 1708
_exptl_crystal_size_max 0.28
_exptl_crystal_size_mid 0.26
_exptl_crystal_size_min 0.22
_platon_squeeze_details
;
SQUEEZE was used to remove the contributions of one water solvent molecule
from the formula  unit.
[A.L.Spek, Acta Cryst. 2009, D65, 148-155].

;
_refine_diff_density_max 0.371
_refine_diff_density_min -0.314
_refine_diff_density_rms 0.059
_refine_ls_extinction_method none
_refine_ls_goodness_of_fit_ref 1.003
_refine_ls_hydrogen_treatment mixed
_refine_ls_matrix_type full
_refine_ls_number_parameters 484
_refine_ls_number_reflns 8675
_refine_ls_number_restraints 1
_refine_ls_restrained_S_all 1.003
_refine_ls_R_factor_all 0.0619
_refine_ls_R_factor_gt 0.0387
_refine_ls_shift/su_max 0.001
_refine_ls_shift/su_mean 0.000
_refine_ls_structure_factor_coef Fsqd
_refine_ls_weighting_details 'calc w=1/[\s^2^(Fo^2^)+(0.0462P)^2^+0.0000P] where P=(Fo^2^+2Fc^2^)/3'
_refine_ls_weighting_scheme calc
_refine_ls_wR_factor_gt 0.0874
_refine_ls_wR_factor_ref 0.0943
_reflns_number_gt 6099
_reflns_number_total 8675
_reflns_threshold_expression >2sigma(I)
_cod_data_source_file c4ce02090a2.cif
_cod_data_source_block 1
_cod_depositor_comments 'Adding full bibliography for 7219459--7219464.cif.'
_cod_original_sg_symbol_H-M 'P 21/n'
_cod_database_code 7219463
_alert_response
;
Alert C CHEMW03, DENSD01, PLat 041, 068, Calculated and Reported Values
for formula, denisty, molecular mass and F000 value.
Response
one water molecule was present as the solvent molecule which was
removed using SQUEEZE. Thus two hydrogen atoms and one oxygen atom
of water molecule were added to the chemical formula to adjust
the density, molecular mass and F000 value.
Results in the chemical_formula_moiety
C40 H33 N4 O7 Zn2,  (H2 O).

;

loop_
_symmetry_equiv_pos_as_xyz
'x, y, z'
'-x+1/2, y+1/2, -z+1/2'
'-x, -y, -z'
'x-1/2, -y-1/2, z-1/2'

loop_
_atom_site_label
_atom_site_type_symbol
_atom_site_fract_x
_atom_site_fract_y
_atom_site_fract_z
_atom_site_U_iso_or_equiv
_atom_site_adp_type
_atom_site_occupancy
_atom_site_symmetry_multiplicity
_atom_site_calc_flag
_atom_site_refinement_flags
Zn1 Zn 0.29707(2) 0.344932(13) 0.44725(2) 0.03383(9) Uani 1 1 d .
O1 O 0.33969(13) 0.25594(8) 0.44181(14) 0.0471(5) Uani 1 1 d .
C1 C -0.3046(2) 0.37608(14) 0.4444(2) 0.0511(7) Uani 1 1 d .
N1 N -0.32894(17) 0.35099(10) 0.51713(17) 0.0447(5) Uani 1 1 d .
Zn2 Zn 0.54139(2) 0.364011(13) 0.54662(2) 0.03413(9) Uani 1 1 d .
O2 O 0.50355(14) 0.27133(8) 0.55464(13) 0.0475(5) Uani 1 1 d .
N2 N -0.20760(18) 0.35762(11) 0.45152(19) 0.0525(6) Uani 1 1 d .
C2 C -0.2427(2) 0.31355(13) 0.5766(2) 0.0426(6) Uani 1 1 d .
N3 N 0.15297(15) 0.36236(10) 0.34627(15) 0.0374(5) Uani 1 1 d .
O3 O 0.19032(19) 0.29333(11) 0.59747(16) 0.0738(6) Uani 1 1 d .
C3 C -0.2245(2) 0.27899(14) 0.6645(2) 0.0510(7) Uani 1 1 d .
H3 H -0.2749 0.2765 0.6926 0.061 Uiso 1 1 calc R
N4 N -0.01948(16) 0.35678(11) 0.26754(16) 0.0433(5) Uani 1 1 d .
O4 O 0.29907(17) 0.36626(11) 0.57936(15) 0.0671(6) Uani 1 1 d .
C4 C -0.1300(2) 0.24850(16) 0.7093(2) 0.0645(9) Uani 1 1 d .
H4 H -0.1164 0.2244 0.7680 0.077 Uiso 1 1 calc R
C5 C -0.0539(3) 0.25320(17) 0.6680(3) 0.0708(9) Uani 1 1 d .
H5 H 0.0096 0.2321 0.7003 0.085 Uiso 1 1 calc R
O5 O 0.41725(14) 0.61304(8) 1.30879(12) 0.0445(4) Uani 1 1 d .
C6 C -0.0695(2) 0.28792(15) 0.5808(2) 0.0610(8) Uani 1 1 d .
H6 H -0.0183 0.2911 0.5538 0.073 Uiso 1 1 calc R
O6 O 0.41472(14) 0.52202(8) 1.38564(12) 0.0444(4) Uani 1 1 d .
O7 O 0.41434(13) 0.39097(8) 0.43848(13) 0.0377(4) Uani 1 1 d D
H7A H 0.411(2) 0.4304(5) 0.427(2) 0.060(9) Uiso 1 1 d D
C7 C -0.1664(2) 0.31788(13) 0.5360(2) 0.0469(7) Uani 1 1 d .
C8 C -0.3722(3) 0.4207(2) 0.3648(3) 0.0906(13) Uani 1 1 d .
H8A H -0.3927 0.4008 0.2990 0.136 Uiso 1 1 calc R
H8B H -0.3341 0.4593 0.3660 0.136 Uiso 1 1 calc R
H8C H -0.4336 0.4308 0.3778 0.136 Uiso 1 1 calc R
C9 C -0.1581(2) 0.37218(15) 0.3801(2) 0.0591(8) Uani 1 1 d .
H9A H -0.0845 0.3816 0.4180 0.071 Uiso 1 1 calc R
H9B H -0.1907 0.4099 0.3409 0.071 Uiso 1 1 calc R
C10 C -0.1681(2) 0.31665(16) 0.3080(2) 0.0599(8) Uani 1 1 d .
H10A H -0.2414 0.3049 0.2754 0.072 Uiso 1 1 calc R
H10B H -0.1306 0.2801 0.3475 0.072 Uiso 1 1 calc R
C11 C -0.1263(2) 0.33081(16) 0.2260(2) 0.0582(8) Uani 1 1 d .
H11A H -0.1270 0.2917 0.1890 0.070 Uiso 1 1 calc R
H11B H -0.1724 0.3613 0.1780 0.070 Uiso 1 1 calc R
C12 C 0.07051(19) 0.32346(13) 0.31288(18) 0.0392(6) Uani 1 1 d .
C13 C 0.11383(19) 0.42431(12) 0.32169(19) 0.0411(6) Uani 1 1 d .
C14 C 0.1656(2) 0.48291(13) 0.3395(2) 0.0567(8) Uani 1 1 d .
H14 H 0.2381 0.4854 0.3733 0.068 Uiso 1 1 calc R
C15 C 0.1057(3) 0.53672(16) 0.3055(3) 0.0800(11) Uani 1 1 d .
H15 H 0.1380 0.5766 0.3162 0.096 Uiso 1 1 calc R
C16 C -0.0026(3) 0.53288(17) 0.2552(3) 0.0829(11) Uani 1 1 d .
H16 H -0.0406 0.5704 0.2320 0.100 Uiso 1 1 calc R
C17 C -0.0552(2) 0.47596(17) 0.2386(3) 0.0671(9) Uani 1 1 d .
H17 H -0.1279 0.4741 0.2063 0.080 Uiso 1 1 calc R
C18 C 0.0049(2) 0.42104(13) 0.2723(2) 0.0449(6) Uani 1 1 d .
C19 C 0.0757(2) 0.25297(13) 0.3222(2) 0.0571(8) Uani 1 1 d .
H19A H 0.1477 0.2398 0.3535 0.086 Uiso 1 1 calc R
H19B H 0.0441 0.2340 0.2557 0.086 Uiso 1 1 calc R
H19C H 0.0387 0.2393 0.3635 0.086 Uiso 1 1 calc R
C20 C 0.3737(2) 0.12515(14) 0.4435(3) 0.0769(12) Uani 1 1 d .
H20 H 0.3070 0.1407 0.4049 0.092 Uiso 1 1 calc R
C21 C 0.3930(2) 0.06060(14) 0.4446(3) 0.0851(13) Uani 1 1 d .
H21 H 0.3386 0.0334 0.4068 0.102 Uiso 1 1 calc R
C22 C 0.48950(19) 0.03492(11) 0.4992(2) 0.0401(6) Uani 1 1 d .
C23 C 0.5677(2) 0.07751(12) 0.5555(2) 0.0485(7) Uani 1 1 d .
H23 H 0.6342 0.0620 0.5947 0.058 Uiso 1 1 calc R
C24 C 0.5487(2) 0.14196(12) 0.5542(2) 0.0478(7) Uani 1 1 d .
H24 H 0.6027 0.1695 0.5918 0.057 Uiso 1 1 calc R
C25 C 0.45103(19) 0.16676(11) 0.49834(18) 0.0368(6) Uani 1 1 d .
C26 C 0.4300(2) 0.23641(12) 0.49830(18) 0.0369(6) Uani 1 1 d .
C27 C 0.2730(2) 0.36789(13) 0.73148(19) 0.0424(6) Uani 1 1 d .
C28 C 0.3434(2) 0.41754(16) 0.7652(2) 0.0600(8) Uani 1 1 d .
H28 H 0.3778 0.4319 0.7245 0.072 Uiso 1 1 calc R
C29 C 0.3640(2) 0.44654(16) 0.8585(2) 0.0611(8) Uani 1 1 d .
H29 H 0.4107 0.4807 0.8791 0.073 Uiso 1 1 calc R
C30 C 0.31546(19) 0.42505(13) 0.92134(18) 0.0417(6) Uani 1 1 d .
C31 C 0.2454(2) 0.37450(13) 0.88812(19) 0.0467(7) Uani 1 1 d .
H31 H 0.2124 0.3593 0.9295 0.056 Uiso 1 1 calc R
C32 C 0.2241(2) 0.34640(13) 0.7939(2) 0.0478(7) Uani 1 1 d .
H32 H 0.1764 0.3128 0.7724 0.057 Uiso 1 1 calc R
C33 C 0.33746(19) 0.45732(12) 1.02080(18) 0.0400(6) Uani 1 1 d .
C34 C 0.3422(2) 0.42334(12) 1.10629(19) 0.0430(6) Uani 1 1 d .
H34 H 0.3308 0.3793 1.1014 0.052 Uiso 1 1 calc R
C35 C 0.36377(19) 0.45371(12) 1.19864(18) 0.0398(6) Uani 1 1 d .
H35 H 0.3663 0.4299 1.2549 0.048 Uiso 1 1 calc R
C36 C 0.38155(18) 0.51907(11) 1.20825(17) 0.0350(5) Uani 1 1 d .
C37 C 0.3764(2) 0.55355(13) 1.12321(19) 0.0451(6) Uani 1 1 d .
H37 H 0.3876 0.5976 1.1282 0.054 Uiso 1 1 calc R
C38 C 0.3549(2) 0.52306(13) 1.0309(2) 0.0501(7) Uani 1 1 d .
H38 H 0.3519 0.5469 0.9747 0.060 Uiso 1 1 calc R
C39 C 0.40578(17) 0.55248(12) 1.30796(18) 0.0348(5) Uani 1 1 d .
C40 C 0.2509(2) 0.33890(15) 0.6282(2) 0.0485(7) Uani 1 1 d .

loop_
_atom_site_aniso_label
_atom_site_aniso_U_11
_atom_site_aniso_U_22
_atom_site_aniso_U_33
_atom_site_aniso_U_23
_atom_site_aniso_U_13
_atom_site_aniso_U_12
Zn1 0.03423(16) 0.03145(16) 0.03626(16) -0.00339(12) 0.01415(12) 0.00232(12)
O1 0.0415(10) 0.0322(10) 0.0612(12) -0.0056(8) 0.0128(9) 0.0049(8)
C1 0.0474(17) 0.0559(18) 0.0587(18) 0.0089(14) 0.0301(15) 0.0077(14)
N1 0.0421(13) 0.0461(13) 0.0528(13) 0.0024(11) 0.0261(11) 0.0025(10)
Zn2 0.03475(16) 0.03280(16) 0.03619(16) -0.00356(12) 0.01520(12) -0.00085(12)
O2 0.0530(11) 0.0273(10) 0.0514(11) -0.0035(8) 0.0083(9) -0.0022(8)
N2 0.0456(14) 0.0592(16) 0.0652(16) 0.0043(12) 0.0351(13) 0.0040(11)
C2 0.0393(15) 0.0417(16) 0.0496(16) -0.0061(12) 0.0201(12) 0.0002(12)
N3 0.0326(11) 0.0384(12) 0.0407(12) -0.0030(9) 0.0134(9) 0.0020(9)
O3 0.0943(17) 0.0714(16) 0.0607(13) -0.0281(12) 0.0355(12) -0.0250(14)
C3 0.0497(17) 0.0541(18) 0.0525(17) -0.0011(14) 0.0234(14) 0.0030(14)
N4 0.0319(12) 0.0580(15) 0.0423(12) -0.0033(10) 0.0168(10) -0.0054(10)
O4 0.0759(15) 0.0911(17) 0.0429(12) -0.0208(11) 0.0325(11) -0.0190(12)
C4 0.065(2) 0.069(2) 0.0573(19) 0.0057(16) 0.0209(16) 0.0123(17)
C5 0.0505(19) 0.079(2) 0.072(2) 0.0064(19) 0.0118(17) 0.0175(17)
O5 0.0601(12) 0.0342(10) 0.0378(10) -0.0052(8) 0.0174(9) -0.0052(8)
C6 0.0453(17) 0.067(2) 0.077(2) -0.0018(17) 0.0308(16) 0.0067(15)
O6 0.0581(12) 0.0401(10) 0.0327(9) -0.0018(8) 0.0152(8) -0.0025(8)
O7 0.0384(10) 0.0316(10) 0.0430(10) 0.0055(8) 0.0156(8) 0.0009(8)
C7 0.0405(15) 0.0483(17) 0.0537(17) -0.0043(13) 0.0203(13) 0.0018(13)
C8 0.076(2) 0.119(3) 0.095(3) 0.058(2) 0.053(2) 0.040(2)
C9 0.0508(18) 0.067(2) 0.074(2) 0.0063(17) 0.0408(16) -0.0025(15)
C10 0.0447(17) 0.081(2) 0.0621(19) -0.0068(17) 0.0294(15) -0.0165(15)
C11 0.0356(15) 0.084(2) 0.0538(17) -0.0107(16) 0.0162(13) -0.0151(14)
C12 0.0382(14) 0.0435(15) 0.0379(14) -0.0047(12) 0.0171(11) -0.0011(11)
C13 0.0391(14) 0.0401(15) 0.0471(15) 0.0009(12) 0.0202(12) 0.0032(12)
C14 0.0485(17) 0.0443(17) 0.075(2) 0.0015(15) 0.0220(16) 0.0021(13)
C15 0.077(3) 0.044(2) 0.121(3) 0.007(2) 0.040(2) 0.0067(17)
C16 0.073(2) 0.058(2) 0.114(3) 0.021(2) 0.033(2) 0.0306(19)
C17 0.0463(18) 0.075(2) 0.080(2) 0.0189(19) 0.0251(17) 0.0176(17)
C18 0.0371(14) 0.0535(18) 0.0467(15) 0.0033(13) 0.0192(12) 0.0064(13)
C19 0.0569(18) 0.0468(18) 0.069(2) -0.0151(15) 0.0263(16) -0.0115(14)
C20 0.0369(16) 0.0347(17) 0.128(3) -0.0132(18) -0.0026(18) 0.0056(13)
C21 0.0387(17) 0.0333(17) 0.143(3) -0.0201(19) -0.0090(19) 0.0011(13)
C22 0.0341(13) 0.0292(13) 0.0542(16) -0.0085(12) 0.0141(12) -0.0011(10)
C23 0.0371(14) 0.0326(15) 0.0652(18) -0.0023(13) 0.0080(13) 0.0038(11)
C24 0.0418(15) 0.0332(15) 0.0593(17) -0.0076(12) 0.0096(13) -0.0067(11)
C25 0.0403(14) 0.0275(13) 0.0438(14) -0.0015(11) 0.0175(12) 0.0008(10)
C26 0.0460(15) 0.0313(14) 0.0379(14) -0.0014(11) 0.0212(12) -0.0002(11)
C27 0.0449(15) 0.0459(16) 0.0357(14) -0.0063(12) 0.0148(12) 0.0019(12)
C28 0.065(2) 0.078(2) 0.0482(17) -0.0154(16) 0.0334(15) -0.0199(17)
C29 0.0636(19) 0.076(2) 0.0500(17) -0.0242(16) 0.0290(15) -0.0262(17)
C30 0.0407(14) 0.0482(16) 0.0355(13) -0.0078(12) 0.0139(11) 0.0014(12)
C31 0.0582(18) 0.0474(17) 0.0407(15) -0.0073(12) 0.0261(13) -0.0056(13)
C32 0.0552(17) 0.0428(16) 0.0484(16) -0.0116(13) 0.0234(14) -0.0089(13)
C33 0.0395(14) 0.0458(16) 0.0344(13) -0.0060(12) 0.0141(11) -0.0017(11)
C34 0.0520(16) 0.0322(14) 0.0413(14) -0.0041(12) 0.0142(12) 0.0024(12)
C35 0.0469(15) 0.0372(15) 0.0324(13) 0.0002(11) 0.0120(11) 0.0031(11)
C36 0.0351(13) 0.0359(14) 0.0319(13) -0.0025(10) 0.0106(10) 0.0004(10)
C37 0.0562(17) 0.0346(15) 0.0435(15) -0.0038(12) 0.0184(13) -0.0037(12)
C38 0.0659(19) 0.0490(17) 0.0360(15) 0.0018(12) 0.0203(14) -0.0059(14)
C39 0.0313(13) 0.0354(14) 0.0359(13) -0.0026(11) 0.0110(10) -0.0002(10)
C40 0.0491(17) 0.0568(19) 0.0394(15) -0.0080(14) 0.0169(13) 0.0105(14)

loop_
_atom_type_symbol
_atom_type_description
_atom_type_scat_dispersion_real
_atom_type_scat_dispersion_imag
_atom_type_scat_source
C C 0.0033 0.0016 'International Tables Vol C Tables 4.2.6.8 and 6.1.1.4'
H H 0.0000 0.0000 'International Tables Vol C Tables 4.2.6.8 and 6.1.1.4'
N N 0.0061 0.0033 'International Tables Vol C Tables 4.2.6.8 and 6.1.1.4'
O O 0.0106 0.0060 'International Tables Vol C Tables 4.2.6.8 and 6.1.1.4'
Zn Zn 0.2839 1.4301 'International Tables Vol C Tables 4.2.6.8 and 6.1.1.4'

loop_
_geom_angle_atom_site_label_1
_geom_angle_atom_site_label_2
_geom_angle_atom_site_label_3
_geom_angle
_geom_angle_site_symmetry_1
_geom_angle_site_symmetry_3
O4 Zn1 O7 104.69(8) . .
O4 Zn1 O1 111.58(9) . .
O7 Zn1 O1 101.30(7) . .
O4 Zn1 N3 107.15(9) . .
O7 Zn1 N3 119.67(8) . .
O1 Zn1 N3 112.20(8) . .
C26 O1 Zn1 121.30(16) . .
N1 C1 N2 112.0(2) . .
N1 C1 C8 124.9(3) . .
N2 C1 C8 123.1(3) . .
C1 N1 C2 106.2(2) . .
C1 N1 Zn2 129.13(19) . 1_455
C2 N1 Zn2 124.60(17) . 1_455
O7 Zn2 O5 124.88(7) . 3_667
O7 Zn2 N1 119.12(8) . 1_655
O5 Zn2 N1 109.18(8) 3_667 1_655
O7 Zn2 O2 98.59(7) . .
O5 Zn2 O2 98.69(7) 3_667 .
N1 Zn2 O2 98.86(8) 1_655 .
O7 Zn2 C39 109.34(7) . 3_667
O5 Zn2 C39 28.61(7) 3_667 3_667
N1 Zn2 C39 105.01(8) 1_655 3_667
O2 Zn2 C39 126.89(8) . 3_667
C26 O2 Zn2 133.15(16) . .
C1 N2 C7 107.3(2) . .
C1 N2 C9 127.1(3) . .
C7 N2 C9 125.4(2) . .
C3 C2 C7 120.6(3) . .
C3 C2 N1 130.7(2) . .
C7 C2 N1 108.6(2) . .
C12 N3 C13 106.3(2) . .
C12 N3 Zn1 128.92(17) . .
C13 N3 Zn1 122.33(17) . .
C4 C3 C2 118.1(3) . .
C4 C3 H3 120.9 . .
C2 C3 H3 120.9 . .
C12 N4 C18 108.3(2) . .
C12 N4 C11 126.9(2) . .
C18 N4 C11 124.7(2) . .
C40 O4 Zn1 128.25(19) . .
C3 C4 C5 120.8(3) . .
C3 C4 H4 119.6 . .
C5 C4 H4 119.6 . .
C6 C5 C4 122.4(3) . .
C6 C5 H5 118.8 . .
C4 C5 H5 118.8 . .
C39 O5 Zn2 103.65(15) . 3_667
C5 C6 C7 115.8(3) . .
C5 C6 H6 122.1 . .
C7 C6 H6 122.1 . .
Zn2 O7 Zn1 109.53(8) . .
Zn2 O7 H7A 114(2) . .
Zn1 O7 H7A 121(2) . .
N2 C7 C6 131.8(3) . .
N2 C7 C2 105.9(2) . .
C6 C7 C2 122.2(3) . .
C1 C8 H8A 109.5 . .
C1 C8 H8B 109.5 . .
H8A C8 H8B 109.5 . .
C1 C8 H8C 109.5 . .
H8A C8 H8C 109.5 . .
H8B C8 H8C 109.5 . .
N2 C9 C10 111.5(2) . .
N2 C9 H9A 109.3 . .
C10 C9 H9A 109.3 . .
N2 C9 H9B 109.3 . .
C10 C9 H9B 109.3 . .
H9A C9 H9B 108.0 . .
C9 C10 C11 114.1(3) . .
C9 C10 H10A 108.7 . .
C11 C10 H10A 108.7 . .
C9 C10 H10B 108.7 . .
C11 C10 H10B 108.7 . .
H10A C10 H10B 107.6 . .
N4 C11 C10 112.7(2) . .
N4 C11 H11A 109.0 . .
C10 C11 H11A 109.0 . .
N4 C11 H11B 109.0 . .
C10 C11 H11B 109.0 . .
H11A C11 H11B 107.8 . .
N3 C12 N4 111.1(2) . .
N3 C12 C19 124.8(2) . .
N4 C12 C19 124.0(2) . .
C14 C13 N3 130.4(2) . .
C14 C13 C18 121.0(3) . .
N3 C13 C18 108.7(2) . .
C15 C14 C13 117.3(3) . .
C15 C14 H14 121.3 . .
C13 C14 H14 121.3 . .
C14 C15 C16 121.3(3) . .
C14 C15 H15 119.4 . .
C16 C15 H15 119.4 . .
C17 C16 C15 122.4(3) . .
C17 C16 H16 118.8 . .
C15 C16 H16 118.8 . .
C16 C17 C18 116.8(3) . .
C16 C17 H17 121.6 . .
C18 C17 H17 121.6 . .
N4 C18 C17 133.1(3) . .
N4 C18 C13 105.6(2) . .
C17 C18 C13 121.3(3) . .
C12 C19 H19A 109.5 . .
C12 C19 H19B 109.5 . .
H19A C19 H19B 109.5 . .
C12 C19 H19C 109.5 . .
H19A C19 H19C 109.5 . .
H19B C19 H19C 109.5 . .
C25 C20 C21 120.8(3) . .
C25 C20 H20 119.6 . .
C21 C20 H20 119.6 . .
C22 C21 C20 122.3(3) . .
C22 C21 H21 118.8 . .
C20 C21 H21 118.8 . .
C21 C22 C23 116.6(2) . .
C21 C22 C22 122.4(3) . 3_656
C23 C22 C22 121.0(3) . 3_656
C24 C23 C22 121.2(2) . .
C24 C23 H23 119.4 . .
C22 C23 H23 119.4 . .
C23 C24 C25 121.2(2) . .
C23 C24 H24 119.4 . .
C25 C24 H24 119.4 . .
C20 C25 C24 117.9(2) . .
C20 C25 C26 120.9(2) . .
C24 C25 C26 121.2(2) . .
O2 C26 O1 125.2(2) . .
O2 C26 C25 117.3(2) . .
O1 C26 C25 117.5(2) . .
C28 C27 C32 118.5(2) . .
C28 C27 C40 119.5(3) . .
C32 C27 C40 122.0(3) . .
C27 C28 C29 121.3(3) . .
C27 C28 H28 119.4 . .
C29 C28 H28 119.4 . .
C30 C29 C28 120.4(3) . .
C30 C29 H29 119.8 . .
C28 C29 H29 119.8 . .
C29 C30 C31 118.5(2) . .
C29 C30 C33 119.7(2) . .
C31 C30 C33 121.8(2) . .
C32 C31 C30 120.7(3) . .
C32 C31 H31 119.6 . .
C30 C31 H31 119.6 . .
C27 C32 C31 120.6(3) . .
C27 C32 H32 119.7 . .
C31 C32 H32 119.7 . .
C34 C33 C38 117.8(2) . .
C34 C33 C30 121.6(2) . .
C38 C33 C30 120.6(2) . .
C35 C34 C33 121.2(2) . .
C35 C34 H34 119.4 . .
C33 C34 H34 119.4 . .
C34 C35 C36 120.7(2) . .
C34 C35 H35 119.7 . .
C36 C35 H35 119.7 . .
C35 C36 C37 118.6(2) . .
C35 C36 C39 121.3(2) . .
C37 C36 C39 120.1(2) . .
C38 C37 C36 120.6(2) . .
C38 C37 H37 119.7 . .
C36 C37 H37 119.7 . .
C37 C38 C33 121.2(2) . .
C37 C38 H38 119.4 . .
C33 C38 H38 119.4 . .
O6 C39 O5 122.2(2) . .
O6 C39 C36 120.9(2) . .
O5 C39 C36 116.9(2) . .
O6 C39 Zn2 74.51(13) . 3_667
O5 C39 Zn2 47.74(11) . 3_667
C36 C39 Zn2 164.23(18) . 3_667
O3 C40 O4 125.7(3) . .
O3 C40 C27 120.6(3) . .
O4 C40 C27 113.7(3) . .

loop_
_geom_bond_atom_site_label_1
_geom_bond_atom_site_label_2
_geom_bond_distance
_geom_bond_site_symmetry_2
Zn1 O4 1.9204(19) .
Zn1 O7 1.9307(17) .
Zn1 O1 1.9594(17) .
Zn1 N3 1.988(2) .
O1 C26 1.263(3) .
C1 N1 1.314(3) .
C1 N2 1.361(3) .
C1 C8 1.485(4) .
N1 C2 1.403(3) .
N1 Zn2 2.013(2) 1_455
Zn2 O7 1.9177(17) .
Zn2 O5 1.9681(16) 3_667
Zn2 N1 2.013(2) 1_655
Zn2 O2 2.0187(17) .
Zn2 C39 2.584(2) 3_667
O2 C26 1.256(3) .
N2 C7 1.387(3) .
N2 C9 1.460(3) .
C2 C3 1.379(4) .
C2 C7 1.390(3) .
N3 C12 1.329(3) .
N3 C13 1.393(3) .
O3 C40 1.230(3) .
C3 C4 1.369(4) .
C3 H3 0.9300 .
N4 C12 1.352(3) .
N4 C18 1.378(3) .
N4 C11 1.467(3) .
O4 C40 1.269(3) .
C4 C5 1.393(4) .
C4 H4 0.9300 .
C5 C6 1.378(4) .
C5 H5 0.9300 .
O5 C39 1.273(3) .
O5 Zn2 1.9682(16) 3_667
C6 C7 1.390(4) .
C6 H6 0.9300 .
O6 C39 1.238(3) .
O7 H7A 0.839(10) .
C8 H8A 0.9600 .
C8 H8B 0.9600 .
C8 H8C 0.9600 .
C9 C10 1.518(4) .
C9 H9A 0.9700 .
C9 H9B 0.9700 .
C10 C11 1.517(4) .
C10 H10A 0.9700 .
C10 H10B 0.9700 .
C11 H11A 0.9700 .
C11 H11B 0.9700 .
C12 C19 1.477(4) .
C13 C14 1.390(4) .
C13 C18 1.396(3) .
C14 C15 1.368(4) .
C14 H14 0.9300 .
C15 C16 1.391(5) .
C15 H15 0.9300 .
C16 C17 1.365(5) .
C16 H16 0.9300 .
C17 C18 1.388(4) .
C17 H17 0.9300 .
C19 H19A 0.9600 .
C19 H19B 0.9600 .
C19 H19C 0.9600 .
C20 C25 1.365(4) .
C20 C21 1.373(4) .
C20 H20 0.9300 .
C21 C22 1.367(4) .
C21 H21 0.9300 .
C22 C23 1.390(3) .
C22 C22 1.485(5) 3_656
C23 C24 1.370(3) .
C23 H23 0.9300 .
C24 C25 1.376(3) .
C24 H24 0.9300 .
C25 C26 1.482(3) .
C27 C28 1.375(4) .
C27 C32 1.383(4) .
C27 C40 1.507(4) .
C28 C29 1.384(4) .
C28 H28 0.9300 .
C29 C30 1.383(4) .
C29 H29 0.9300 .
C30 C31 1.386(4) .
C30 C33 1.488(3) .
C31 C32 1.386(3) .
C31 H31 0.9300 .
C32 H32 0.9300 .
C33 C34 1.387(3) .
C33 C38 1.391(4) .
C34 C35 1.383(3) .
C34 H34 0.9300 .
C35 C36 1.384(3) .
C35 H35 0.9300 .
C36 C37 1.385(3) .
C36 C39 1.497(3) .
C37 C38 1.383(3) .
C37 H37 0.9300 .
C38 H38 0.9300 .
C39 Zn2 2.584(2) 3_667

loop_
_platon_squeeze_void_nr
_platon_squeeze_void_average_x
_platon_squeeze_void_average_y
_platon_squeeze_void_average_z
_platon_squeeze_void_volume
_platon_squeeze_void_count_electrons
_platon_squeeze_void_content
1 -0.082 0.844 0.450 43 9 ' '
2 0.000 0.500 0.500 67 5 ' '
3 0.082 0.157 0.550 43 9 ' '
4 0.089 0.266 0.896 12 0 ' '
5 0.418 0.657 0.950 43 9 ' '
6 0.500 1.000 1.000 67 5 ' '
7 0.410 0.765 0.604 12 0 ' '
8 0.582 0.343 1.050 43 9 ' '
9 0.589 0.234 0.396 12 0 ' '
10 0.910 0.734 0.104 12 0 ' '
